data_4133827
loop_
_publ_author_name
'Fiorito, Daniele'
'Liu, Yangbin'
'Besnard, Celine'
'Mazet, Cl\'ement'

_publ_section_title
;
 Direct Access to Chiral Secondary Amides by Copper-Catalyzed Borylative
 Carboxamidation of Vinylarenes with Isocyanates.
;
_journal_name_full 'Journal of the American Chemical Society'
_journal_paper_doi 10.1021/jacs.9b12297
_journal_year 2019
_chemical_formula_moiety 'C28 H30 B N O4, H2 O'
_chemical_formula_sum 'C28 H32 B N O5'
_chemical_formula_weight 473.35
_space_group_crystal_system monoclinic
_space_group_IT_number 14
_space_group_name_Hall '-P 2yn'
_space_group_name_H-M_alt 'P 1 21/n 1'
_atom_sites_solution_hydrogens mixed
_atom_sites_solution_primary dual
_audit_creation_date 2019-02-20
_audit_creation_method
;
Olex2 1.2
(compiled 2018.05.29 svn.r3508 for OlexSys, GUI svn.r5506)
;
_cell_angle_alpha 90
_cell_angle_beta 91.6200(10)
_cell_angle_gamma 90
_cell_formula_units_Z 4
_cell_length_a 14.3572(2)
_cell_length_b 10.32740(10)
_cell_length_c 17.3961(2)
_cell_measurement_reflns_used 7074
_cell_measurement_temperature 180.01(10)
_cell_measurement_theta_max 70.8070
_cell_measurement_theta_min 4.0300
_cell_volume 2578.33(5)
_computing_cell_refinement 'CrysAlisPro 1.171.39.46 (Rigaku OD, 2018)'
_computing_data_collection 'CrysAlisPro 1.171.39.46 (Rigaku OD, 2018)'
_computing_data_reduction 'CrysAlisPro 1.171.39.46 (Rigaku OD, 2018)'
_computing_molecular_graphics 'Olex2 (Dolomanov et al., 2009)'
_computing_publication_material 'Olex2 (Dolomanov et al., 2009)'
_computing_structure_refinement 'ShelXL (Sheldrick, 2015)'
_computing_structure_solution 'ShelXT (Sheldrick, 2015)'
_diffrn_ambient_environment N~2~
_diffrn_ambient_temperature 180.01(10)
_diffrn_detector 'CCD plate'
_diffrn_detector_area_resol_mean 10.4670
_diffrn_detector_type Atlas
_diffrn_measured_fraction_theta_full 0.996
_diffrn_measured_fraction_theta_max 0.975
_diffrn_measurement_details
;
List of Runs (angles in degrees, time in seconds):

  # Type    Start    End  Width  t~exp~   \w     \q     \k     \f   Frames
--------------------------------------------------------------------------
  1  \w   -112.00 -22.00   1.00    1.00    --  -42.25 -57.00  60.00   90
  2  \w   -112.00 -67.00   1.00    1.00    --  -42.25 -57.00 150.00   45
  3  \w    -92.00 -14.00   1.00    1.00    --  -42.25 125.00 -90.00   78
  4  \w     30.00  98.00   1.00    2.00    --  100.00 -61.00 -30.00   68
  5  \w     54.00 124.00   1.00    2.00    --  100.00 -30.00 -60.00   70
  6  \w     25.00  99.00   1.00    2.00    --  100.00 -94.00-150.00   74
  7  \w     78.00 171.00   1.00    2.00    --  100.00  45.00 120.00   93
  8  \w     32.00 119.00   1.00    2.00    --  100.00 -61.00  60.00   87
  9  \w     96.00 126.00   1.00    2.00    --  100.00 -61.00-150.00   30
 10  \w     30.00  56.00   1.00    2.00    --  100.00 -61.00-150.00   26
;
_diffrn_measurement_device 'four-circle diffractometer'
_diffrn_measurement_device_type 'SuperNova, Dual, Cu at home/near, Atlas'
_diffrn_measurement_method '\w scans'
_diffrn_orient_matrix_type 'CrysAlisPro convention (1999,Acta A55,543-557)'
_diffrn_orient_matrix_UB_11 0.1017101000
_diffrn_orient_matrix_UB_12 -0.0477547000
_diffrn_orient_matrix_UB_13 0.0008433000
_diffrn_orient_matrix_UB_21 -0.0064553000
_diffrn_orient_matrix_UB_22 -0.0185081000
_diffrn_orient_matrix_UB_23 -0.0878749000
_diffrn_orient_matrix_UB_31 0.0338048000
_diffrn_orient_matrix_UB_32 0.1400313000
_diffrn_orient_matrix_UB_33 -0.0113579000
_diffrn_radiation_monochromator mirror
_diffrn_radiation_probe x-ray
_diffrn_radiation_type CuK\a
_diffrn_radiation_wavelength 1.54184
_diffrn_reflns_av_R_equivalents 0.0116
_diffrn_reflns_av_unetI/netI 0.0128
_diffrn_reflns_Laue_measured_fraction_full 0.996
_diffrn_reflns_Laue_measured_fraction_max 0.975
_diffrn_reflns_limit_h_max 17
_diffrn_reflns_limit_h_min -15
_diffrn_reflns_limit_k_max 12
_diffrn_reflns_limit_k_min -8
_diffrn_reflns_limit_l_max 20
_diffrn_reflns_limit_l_min -20
_diffrn_reflns_number 10786
_diffrn_reflns_point_group_measured_fraction_full 0.996
_diffrn_reflns_point_group_measured_fraction_max 0.975
_diffrn_reflns_theta_full 67.684
_diffrn_reflns_theta_max 70.890
_diffrn_reflns_theta_min 4.049
_diffrn_source 'micro-focus sealed X-ray tube'
_diffrn_source_type 'SuperNova (Cu) X-ray Source'
_exptl_absorpt_coefficient_mu 0.663
_exptl_absorpt_correction_T_max 1.000
_exptl_absorpt_correction_T_min 0.285
_exptl_absorpt_correction_type gaussian
_exptl_absorpt_process_details
;
CrysAlisPro 1.171.39.46 (Rigaku Oxford Diffraction, 2018)
Numerical absorption correction based on gaussian integration over
			a multifaceted crystal model
Empirical absorption correction using spherical harmonics,
 implemented in SCALE3 ABSPACK scaling algorithm.
;
_exptl_crystal_colour colourless
_exptl_crystal_colour_primary colourless
_exptl_crystal_density_diffrn 1.219
_exptl_crystal_description block
_exptl_crystal_F_000 1008
_exptl_crystal_size_max 0.637
_exptl_crystal_size_mid 0.31
_exptl_crystal_size_min 0.241
_refine_diff_density_max 0.242
_refine_diff_density_min -0.210
_refine_diff_density_rms 0.038
_refine_ls_extinction_method none
_refine_ls_goodness_of_fit_ref 1.041
_refine_ls_hydrogen_treatment mixed
_refine_ls_matrix_type full
_refine_ls_number_parameters 330
_refine_ls_number_reflns 4847
_refine_ls_number_restraints 0
_refine_ls_restrained_S_all 1.041
_refine_ls_R_factor_all 0.0368
_refine_ls_R_factor_gt 0.0345
_refine_ls_shift/su_max 0.001
_refine_ls_shift/su_mean 0.000
_refine_ls_structure_factor_coef Fsqd
_refine_ls_weighting_details 'w=1/[\s^2^(Fo^2^)+(0.0471P)^2^+0.6459P] where P=(Fo^2^+2Fc^2^)/3'
_refine_ls_weighting_scheme calc
_refine_ls_wR_factor_gt 0.0888
_refine_ls_wR_factor_ref 0.0906
_reflns_Friedel_coverage 0.000
_reflns_number_gt 4494
_reflns_number_total 4847
_reflns_threshold_expression 'I > 2\s(I)'
_cod_data_source_file ja9b12297_si_005.cif
_cod_data_source_block df13-17
_cod_database_code 4133827
_shelx_shelxl_version_number 2017/1
_chemical_oxdiff_formula 'C28 H32 B N O5'
_shelx_space_group_comment
;
The symmetry employed for this shelxl refinement is uniquely defined
by the following loop, which should always be used as a source of
symmetry information in preference to the above space-group names.
They are only intended as comments.
;
_shelx_estimated_absorpt_t_max 0.857
_shelx_estimated_absorpt_t_min 0.677
_reflns_odcompleteness_completeness 99.67
_reflns_odcompleteness_iscentric 1
_reflns_odcompleteness_theta 66.97
_olex2_refinement_description
;
1. Fixed Uiso
 At 1.2 times of:
  All C(H) groups, All N(H) groups
 At 1.5 times of:
  All C(H,H,H) groups, All O(H,H) groups
2.a Aromatic/amide H refined with riding coordinates:
 C16(H16), C17(H17), C21(H21), C22(H22), C24(H24), C25(H25), C26(H26),
 C27(H27), C28(H28), C30(H30), C31(H31), C32(H32), C33(H33), C34(H34)
2.b Idealised Me refined as rotating group:
 C9(H9A,H9B,H9C), C10(H10A,H10B,H10C), C12(H12A,H12B,H12C), C13(H13A,H13B,
 H13C), C20(H20A,H20B,H20C)
;
_olex2_submission_special_instructions 'No special instructions were received'
_oxdiff_exptl_absorpt_empirical_details
;
Empirical correction (ABSPACK) includes:
- Absorption correction using spherical harmonics
- Frame scaling
;
_oxdiff_exptl_absorpt_empirical_full_max 1.091
_oxdiff_exptl_absorpt_empirical_full_min 0.920

loop_
_space_group_symop_operation_xyz
'x, y, z'
'-x+1/2, y+1/2, -z+1/2'
'-x, -y, -z'
'x-1/2, -y-1/2, z-1/2'

loop_
_atom_site_label
_atom_site_type_symbol
_atom_site_fract_x
_atom_site_fract_y
_atom_site_fract_z
_atom_site_U_iso_or_equiv
_atom_site_adp_type
_atom_site_occupancy
_atom_site_site_symmetry_order
_atom_site_calc_flag
_atom_site_refinement_flags_posn
O2 O 0.28441(5) 0.47275(7) 0.48935(4) 0.02814(18) Uani 1 1 d .
O6 O 0.28359(5) 0.23555(7) 0.50554(4) 0.02879(18) Uani 1 1 d .
O7 O 0.16094(5) 0.32539(7) 0.43516(4) 0.02706(17) Uani 1 1 d .
O19 O 0.33423(5) 0.93036(8) 0.73744(4) 0.03243(19) Uani 1 1 d .
N14 N 0.37901(6) 0.64582(9) 0.46858(5) 0.02565(19) Uani 1 1 d .
H14 H 0.4255(10) 0.6765(13) 0.4406(8) 0.031 Uiso 1 1 d R
C3 C 0.34234(7) 0.53253(10) 0.44804(6) 0.0236(2) Uani 1 1 d .
C4 C 0.36697(7) 0.46588(10) 0.37684(6) 0.0235(2) Uani 1 1 d .
C5 C 0.32367(7) 0.34970(10) 0.37440(6) 0.0250(2) Uani 1 1 d .
C8 C 0.12169(7) 0.27135(11) 0.50372(6) 0.0288(2) Uani 1 1 d .
C9 C 0.02863(8) 0.20830(15) 0.48287(7) 0.0412(3) Uani 1 1 d .
H9A H -0.015522 0.274668 0.464677 0.062 Uiso 1 1 calc GR
H9B H 0.004170 0.165429 0.528329 0.062 Uiso 1 1 calc GR
H9C H 0.037268 0.144164 0.442164 0.062 Uiso 1 1 calc GR
C10 C 0.10506(9) 0.38014(13) 0.56115(7) 0.0375(3) Uani 1 1 d .
H10A H 0.165097 0.414123 0.580263 0.056 Uiso 1 1 calc GR
H10B H 0.069980 0.346432 0.604322 0.056 Uiso 1 1 calc GR
H10C H 0.069447 0.449701 0.535723 0.056 Uiso 1 1 calc GR
C11 C 0.19884(8) 0.17489(11) 0.53145(7) 0.0320(3) Uani 1 1 d .
C12 C 0.20552(10) 0.15886(16) 0.61826(8) 0.0499(4) Uani 1 1 d .
H12A H 0.253115 0.093993 0.631577 0.075 Uiso 1 1 calc GR
H12B H 0.145168 0.130421 0.637097 0.075 Uiso 1 1 calc GR
H12C H 0.222582 0.241824 0.642104 0.075 Uiso 1 1 calc GR
C13 C 0.19097(10) 0.04267(13) 0.49281(10) 0.0507(4) Uani 1 1 d .
H13A H 0.180214 0.054144 0.437350 0.076 Uiso 1 1 calc GR
H13B H 0.138774 -0.005277 0.514163 0.076 Uiso 1 1 calc GR
H13C H 0.248863 -0.005851 0.502094 0.076 Uiso 1 1 calc GR
C15 C 0.36400(7) 0.71821(10) 0.53681(6) 0.0250(2) Uani 1 1 d .
C16 C 0.42333(8) 0.82173(11) 0.55182(7) 0.0317(2) Uani 1 1 d .
H16 H 0.469903 0.842503 0.516107 0.038 Uiso 1 1 calc R
C17 C 0.41592(8) 0.89542(11) 0.61795(7) 0.0327(3) Uani 1 1 d .
H17 H 0.456938 0.966209 0.627329 0.039 Uiso 1 1 calc R
C18 C 0.34833(7) 0.86516(10) 0.67028(6) 0.0267(2) Uani 1 1 d .
C20 C 0.39802(9) 1.03168(12) 0.75683(7) 0.0354(3) Uani 1 1 d .
H20A H 0.394836 1.098601 0.716900 0.053 Uiso 1 1 calc GR
H20B H 0.461393 0.996540 0.760605 0.053 Uiso 1 1 calc GR
H20C H 0.381718 1.069577 0.806310 0.053 Uiso 1 1 calc GR
C21 C 0.28829(8) 0.76266(11) 0.65506(7) 0.0304(2) Uani 1 1 d .
H21 H 0.241785 0.742062 0.690867 0.037 Uiso 1 1 calc R
C22 C 0.29480(8) 0.68987(11) 0.58881(7) 0.0301(2) Uani 1 1 d .
H22 H 0.252369 0.620938 0.578757 0.036 Uiso 1 1 calc R
C23 C 0.43071(7) 0.52523(10) 0.32104(6) 0.0231(2) Uani 1 1 d .
C24 C 0.51997(7) 0.47599(11) 0.31243(6) 0.0291(2) Uani 1 1 d .
H24 H 0.540632 0.404549 0.342801 0.035 Uiso 1 1 calc R
C25 C 0.57902(8) 0.53090(12) 0.25959(7) 0.0330(3) Uani 1 1 d .
H25 H 0.640643 0.498851 0.255075 0.040 Uiso 1 1 calc R
C26 C 0.54810(8) 0.63234(12) 0.21349(6) 0.0331(3) Uani 1 1 d .
H26 H 0.587963 0.668042 0.176327 0.040 Uiso 1 1 calc R
C27 C 0.45918(8) 0.68196(11) 0.22140(6) 0.0314(2) Uani 1 1 d .
H27 H 0.438089 0.751642 0.189791 0.038 Uiso 1 1 calc R
C28 C 0.40101(7) 0.62940(11) 0.27573(6) 0.0263(2) Uani 1 1 d .
H28 H 0.340602 0.664696 0.282022 0.032 Uiso 1 1 calc R
C29 C 0.33316(7) 0.25509(11) 0.31159(7) 0.0289(2) Uani 1 1 d .
C30 C 0.33966(8) 0.29205(13) 0.23451(7) 0.0358(3) Uani 1 1 d .
H30 H 0.337043 0.381170 0.221089 0.043 Uiso 1 1 calc R
C31 C 0.34993(9) 0.19926(16) 0.17745(8) 0.0472(4) Uani 1 1 d .
H31 H 0.353900 0.225579 0.125318 0.057 Uiso 1 1 calc R
C32 C 0.35442(9) 0.06922(16) 0.19577(9) 0.0523(4) Uani 1 1 d .
H32 H 0.362147 0.006325 0.156612 0.063 Uiso 1 1 calc R
C33 C 0.34755(9) 0.03159(13) 0.27151(10) 0.0496(4) Uani 1 1 d .
H33 H 0.350608 -0.057711 0.284433 0.059 Uiso 1 1 calc R
C34 C 0.33622(8) 0.12313(12) 0.32907(8) 0.0372(3) Uani 1 1 d .
H34 H 0.330482 0.095649 0.380836 0.045 Uiso 1 1 calc R
B1 B 0.25892(8) 0.33191(11) 0.44892(7) 0.0251(2) Uani 1 1 d .
OW1 O 0.44675(6) 0.24890(10) 0.59207(5) 0.0390(2) Uani 1 1 d .
HW1A H 0.4342(12) 0.2991(18) 0.6282(11) 0.059 Uiso 1 1 d R
HW1B H 0.3942(13) 0.2447(17) 0.5656(11) 0.059 Uiso 1 1 d R

loop_
_atom_site_aniso_label
_atom_site_aniso_U_11
_atom_site_aniso_U_22
_atom_site_aniso_U_33
_atom_site_aniso_U_23
_atom_site_aniso_U_13
_atom_site_aniso_U_12
O2 0.0340(4) 0.0249(4) 0.0259(4) -0.0017(3) 0.0068(3) -0.0079(3)
O6 0.0273(4) 0.0274(4) 0.0316(4) 0.0065(3) -0.0011(3) -0.0045(3)
O7 0.0278(4) 0.0305(4) 0.0230(4) 0.0050(3) 0.0015(3) -0.0033(3)
O19 0.0353(4) 0.0321(4) 0.0302(4) -0.0082(3) 0.0063(3) -0.0025(3)
N14 0.0276(4) 0.0240(4) 0.0255(4) -0.0015(4) 0.0043(4) -0.0048(4)
C3 0.0243(5) 0.0227(5) 0.0239(5) 0.0014(4) 0.0004(4) -0.0010(4)
C4 0.0230(5) 0.0241(5) 0.0235(5) -0.0001(4) 0.0004(4) -0.0005(4)
C5 0.0245(5) 0.0243(5) 0.0260(5) -0.0005(4) 0.0002(4) -0.0005(4)
C8 0.0289(5) 0.0338(6) 0.0238(5) 0.0052(4) 0.0019(4) -0.0062(4)
C9 0.0309(6) 0.0569(8) 0.0358(6) 0.0044(6) 0.0015(5) -0.0133(6)
C10 0.0393(6) 0.0416(7) 0.0319(6) 0.0008(5) 0.0080(5) -0.0008(5)
C11 0.0322(6) 0.0291(6) 0.0348(6) 0.0091(5) 0.0016(4) -0.0073(5)
C12 0.0479(8) 0.0628(9) 0.0391(7) 0.0263(7) 0.0007(6) -0.0004(7)
C13 0.0476(8) 0.0282(6) 0.0765(10) 0.0028(6) 0.0064(7) -0.0099(6)
C15 0.0262(5) 0.0230(5) 0.0257(5) -0.0008(4) 0.0005(4) 0.0002(4)
C16 0.0350(6) 0.0299(6) 0.0308(6) -0.0030(5) 0.0086(4) -0.0087(5)
C17 0.0347(6) 0.0295(6) 0.0342(6) -0.0067(5) 0.0055(5) -0.0097(5)
C18 0.0276(5) 0.0254(5) 0.0270(5) -0.0027(4) 0.0011(4) 0.0035(4)
C20 0.0383(6) 0.0356(6) 0.0321(6) -0.0093(5) 0.0002(5) -0.0034(5)
C21 0.0263(5) 0.0309(6) 0.0346(6) -0.0031(5) 0.0086(4) -0.0014(4)
C22 0.0259(5) 0.0278(5) 0.0369(6) -0.0059(5) 0.0054(4) -0.0045(4)
C23 0.0238(5) 0.0237(5) 0.0218(5) -0.0030(4) 0.0005(4) -0.0036(4)
C24 0.0279(5) 0.0305(6) 0.0290(5) -0.0008(4) 0.0011(4) 0.0026(4)
C25 0.0246(5) 0.0415(7) 0.0331(6) -0.0068(5) 0.0048(4) 0.0011(5)
C26 0.0320(6) 0.0400(6) 0.0279(5) -0.0023(5) 0.0080(4) -0.0100(5)
C27 0.0348(6) 0.0307(6) 0.0286(5) 0.0039(5) 0.0016(4) -0.0043(5)
C28 0.0238(5) 0.0272(5) 0.0281(5) -0.0003(4) 0.0007(4) -0.0009(4)
C29 0.0218(5) 0.0300(6) 0.0350(6) -0.0081(5) 0.0037(4) -0.0044(4)
C30 0.0313(6) 0.0430(7) 0.0335(6) -0.0118(5) 0.0053(5) -0.0092(5)
C31 0.0320(6) 0.0687(10) 0.0413(7) -0.0261(7) 0.0081(5) -0.0108(6)
C32 0.0283(6) 0.0606(9) 0.0683(10) -0.0417(8) 0.0067(6) -0.0031(6)
C33 0.0321(6) 0.0353(7) 0.0813(11) -0.0247(7) 0.0032(6) 0.0009(5)
C34 0.0287(6) 0.0299(6) 0.0532(7) -0.0093(5) 0.0033(5) -0.0010(5)
B1 0.0291(6) 0.0217(6) 0.0246(6) 0.0001(4) 0.0009(4) -0.0028(5)
OW1 0.0321(4) 0.0529(6) 0.0320(4) -0.0088(4) 0.0005(3) -0.0117(4)

loop_
_atom_type_symbol
_atom_type_description
_atom_type_scat_dispersion_real
_atom_type_scat_dispersion_imag
_atom_type_scat_source
C C 0.0181 0.0091 'International Tables Vol C Tables 4.2.6.8 and 6.1.1.4'
H H 0.0000 0.0000 'International Tables Vol C Tables 4.2.6.8 and 6.1.1.4'
B B 0.0090 0.0039 'International Tables Vol C Tables 4.2.6.8 and 6.1.1.4'
N N 0.0311 0.0180 'International Tables Vol C Tables 4.2.6.8 and 6.1.1.4'
O O 0.0492 0.0322 'International Tables Vol C Tables 4.2.6.8 and 6.1.1.4'

loop_
_exptl_crystal_face_index_h
_exptl_crystal_face_index_k
_exptl_crystal_face_index_l
_exptl_crystal_face_perp_dist
1 0 -1 0.0721
-1 0 1 0.1692
1 1 0 0.1238
-1 1 0 0.1460
1 -1 0 0.1724
-1 -1 0 0.1533
0 0 1 0.3021
0 1 -1 0.1218
-1 0 -1 0.2687
0 -1 0 0.1442
2 1 0 0.1136
-1 0 2 0.2049

loop_
_geom_angle_atom_site_label_1
_geom_angle_atom_site_label_2
_geom_angle_atom_site_label_3
_geom_angle
C3 O2 B1 109.08(8)
B1 O6 C11 108.61(8)
B1 O7 C8 106.64(8)
C18 O19 C20 116.99(9)
C3 N14 H14 117.5(9)
C3 N14 C15 128.22(9)
C15 N14 H14 113.6(9)
O2 C3 N14 122.37(10)
O2 C3 C4 115.16(9)
N14 C3 C4 122.46(9)
C3 C4 C23 121.68(9)
C5 C4 C3 108.73(9)
C5 C4 C23 129.59(9)
C4 C5 C29 124.01(10)
C4 C5 B1 110.36(9)
C29 C5 B1 125.62(9)
O7 C8 C9 109.20(9)
O7 C8 C10 109.12(9)
O7 C8 C11 102.26(8)
C9 C8 C10 108.58(10)
C9 C8 C11 114.37(10)
C10 C8 C11 113.03(9)
C8 C9 H9A 109.5
C8 C9 H9B 109.5
C8 C9 H9C 109.5
H9A C9 H9B 109.5
H9A C9 H9C 109.5
H9B C9 H9C 109.5
C8 C10 H10A 109.5
C8 C10 H10B 109.5
C8 C10 H10C 109.5
H10A C10 H10B 109.5
H10A C10 H10C 109.5
H10B C10 H10C 109.5
O6 C11 C8 102.88(8)
O6 C11 C12 109.01(10)
O6 C11 C13 107.57(10)
C12 C11 C8 113.72(10)
C12 C11 C13 110.02(11)
C13 C11 C8 113.17(10)
C11 C12 H12A 109.5
C11 C12 H12B 109.5
C11 C12 H12C 109.5
H12A C12 H12B 109.5
H12A C12 H12C 109.5
H12B C12 H12C 109.5
C11 C13 H13A 109.5
C11 C13 H13B 109.5
C11 C13 H13C 109.5
H13A C13 H13B 109.5
H13A C13 H13C 109.5
H13B C13 H13C 109.5
C16 C15 N14 117.05(9)
C16 C15 C22 119.01(10)
C22 C15 N14 123.93(10)
C15 C16 H16 119.4
C17 C16 C15 121.21(10)
C17 C16 H16 119.4
C16 C17 H17 120.2
C18 C17 C16 119.57(10)
C18 C17 H17 120.2
O19 C18 C17 124.99(10)
O19 C18 C21 115.64(10)
C17 C18 C21 119.36(10)
O19 C20 H20A 109.5
O19 C20 H20B 109.5
O19 C20 H20C 109.5
H20A C20 H20B 109.5
H20A C20 H20C 109.5
H20B C20 H20C 109.5
C18 C21 H21 119.4
C22 C21 C18 121.24(10)
C22 C21 H21 119.4
C15 C22 H22 120.2
C21 C22 C15 119.58(10)
C21 C22 H22 120.2
C24 C23 C4 120.41(9)
C24 C23 C28 119.31(10)
C28 C23 C4 120.27(9)
C23 C24 H24 119.9
C25 C24 C23 120.23(10)
C25 C24 H24 119.9
C24 C25 H25 120.0
C26 C25 C24 120.03(10)
C26 C25 H25 120.0
C25 C26 H26 119.9
C25 C26 C27 120.22(10)
C27 C26 H26 119.9
C26 C27 H27 120.1
C26 C27 C28 119.74(11)
C28 C27 H27 120.1
C23 C28 H28 119.8
C27 C28 C23 120.42(10)
C27 C28 H28 119.8
C30 C29 C5 122.62(11)
C34 C29 C5 119.21(11)
C34 C29 C30 118.17(11)
C29 C30 H30 119.8
C31 C30 C29 120.47(13)
C31 C30 H30 119.8
C30 C31 H31 119.7
C32 C31 C30 120.70(14)
C32 C31 H31 119.7
C31 C32 H32 120.3
C33 C32 C31 119.34(12)
C33 C32 H32 120.3
C32 C33 H33 119.7
C32 C33 C34 120.62(14)
C34 C33 H33 119.7
C29 C34 H34 119.7
C33 C34 C29 120.69(13)
C33 C34 H34 119.7
O6 B1 O2 105.69(8)
O6 B1 C5 119.27(9)
O7 B1 O2 108.63(8)
O7 B1 O6 107.82(9)
O7 B1 C5 117.14(9)
C5 B1 O2 96.61(8)
HW1A OW1 HW1B 103.0(17)

loop_
_geom_bond_atom_site_label_1
_geom_bond_atom_site_label_2
_geom_bond_distance
O2 C3 1.2740(12)
O2 B1 1.6521(13)
O6 C11 1.4516(13)
O6 B1 1.4375(14)
O7 C8 1.4455(12)
O7 B1 1.4218(14)
O19 C18 1.3684(13)
O19 C20 1.4248(14)
N14 H14 0.895(14)
N14 C3 1.3278(14)
N14 C15 1.4242(14)
C3 C4 1.4689(14)
C4 C5 1.3515(15)
C4 C23 1.4851(14)
C5 C29 1.4750(15)
C5 B1 1.6269(16)
C8 C9 1.5210(15)
C8 C10 1.5267(17)
C8 C11 1.5563(16)
C9 H9A 0.9800
C9 H9B 0.9800
C9 H9C 0.9800
C10 H10A 0.9800
C10 H10B 0.9800
C10 H10C 0.9800
C11 C12 1.5196(17)
C11 C13 1.5247(18)
C12 H12A 0.9800
C12 H12B 0.9800
C12 H12C 0.9800
C13 H13A 0.9800
C13 H13B 0.9800
C13 H13C 0.9800
C15 C16 1.3871(15)
C15 C22 1.3935(15)
C16 H16 0.9500
C16 C17 1.3860(16)
C17 H17 0.9500
C17 C18 1.3849(16)
C18 C21 1.3859(16)
C20 H20A 0.9800
C20 H20B 0.9800
C20 H20C 0.9800
C21 H21 0.9500
C21 C22 1.3814(16)
C22 H22 0.9500
C23 C24 1.3909(15)
C23 C28 1.3933(15)
C24 H24 0.9500
C24 C25 1.3890(16)
C25 H25 0.9500
C25 C26 1.3847(18)
C26 H26 0.9500
C26 C27 1.3861(17)
C27 H27 0.9500
C27 C28 1.3892(15)
C28 H28 0.9500
C29 C30 1.3997(17)
C29 C34 1.3968(17)
C30 H30 0.9500
C30 C31 1.3906(17)
C31 H31 0.9500
C31 C32 1.381(2)
C32 H32 0.9500
C32 C33 1.380(2)
C33 H33 0.9500
C33 C34 1.3899(18)
C34 H34 0.9500
OW1 HW1A 0.839(19)
OW1 HW1B 0.87(2)

loop_
_exptl_oxdiff_crystal_face_indexfrac_h
_exptl_oxdiff_crystal_face_indexfrac_k
_exptl_oxdiff_crystal_face_indexfrac_l
_exptl_oxdiff_crystal_face_x
_exptl_oxdiff_crystal_face_y
_exptl_oxdiff_crystal_face_z
0.9981 0.0008 -0.9987 0.1006 0.0813 0.0452
-0.9981 -0.0008 0.9987 -0.1006 -0.0813 -0.0452
0.9989 0.9999 -0.0001 0.0539 -0.0249 0.1738
-0.9983 0.9989 -0.0004 -0.1492 -0.0120 0.1061
0.9983 -0.9989 0.0004 0.1492 0.0120 -0.1061
-0.9989 -0.9999 0.0001 -0.0539 0.0249 -0.1738
0.0005 -0.0003 0.9989 0.0009 -0.0878 -0.0114
-0.0002 0.9997 -0.9991 -0.0486 0.0693 0.1513
-0.9991 -0.0002 -0.9990 -0.1025 0.0942 -0.0225
-0.0003 -0.9994 0.0003 0.0477 0.0185 -0.1400
1.9976 1.0004 0.0000 0.1554 -0.0314 0.2076
-0.9976 -0.0011 1.9976 -0.0997 -0.1691 -0.0566
